data_7028413
loop_
_publ_author_name
'Liu, Lei-Lei'
'Yu, Cai-Xia'
'Sun, Juan'
'Meng, Pan-Pan'
'Ma, Feng-Ji'
'Du, Ji-Min'
'Ma, Lu-Fang'

_publ_section_title
;
 Three coordination polymers constructed from various polynuclear clusters
 spaced by 2,2'-azodibenzoic acid: syntheses and fluorescent properties.
;
_journal_issue 7
_journal_name_full 'Dalton transactions (Cambridge, England : 2003)'
_journal_page_first 2915
_journal_page_last 2924
_journal_paper_doi 10.1039/c3dt52888j
_journal_volume 43
_journal_year 2014
_chemical_formula_moiety '2(C63 H36 N9 O19 Zn4), O Zn4'
_chemical_formula_sum 'C126 H72 N18 O39 Zn12'
_chemical_formula_weight 3246.46
_chemical_name_systematic
; 
 ? 
;
_space_group_IT_number 147
_symmetry_cell_setting hexagonal
_symmetry_space_group_name_Hall '-P 3'
_symmetry_space_group_name_H-M 'P -3'
_atom_sites_solution_hydrogens geom
_atom_sites_solution_primary direct
_atom_sites_solution_secondary difmap
_audit_creation_method SHELXL-97
_cell_angle_alpha 90.00
_cell_angle_beta 90.00
_cell_angle_gamma 120.00
_cell_formula_units_Z 1
_cell_length_a 21.135(3)
_cell_length_b 21.135(3)
_cell_length_c 8.5104(17)
_cell_measurement_reflns_used 9034
_cell_measurement_temperature 296(2)
_cell_measurement_theta_max 28.36
_cell_measurement_theta_min 2.39
_cell_volume 3292.2(9)
_computing_cell_refinement 'Bruker SAINT'
_computing_data_collection 'Bruker APEX2'
_computing_data_reduction 'Bruker SAINT  A '
_computing_molecular_graphics 'Bruker SHELXTL'
_computing_publication_material 'Bruker SHELXTL'
_computing_structure_refinement 'SHELXL-97 (Sheldrick, 1997)'
_computing_structure_solution 'SHELXS-97 (Sheldrick, 1990)'
_diffrn_ambient_temperature 296(2)
_diffrn_measured_fraction_theta_full 0.997
_diffrn_measured_fraction_theta_max 0.997
_diffrn_measurement_device_type 'Bruker APEX-II CCD'
_diffrn_measurement_method '\f and \w scans'
_diffrn_radiation_monochromator graphite
_diffrn_radiation_source 'fine-focus sealed tube'
_diffrn_radiation_type MoK\a
_diffrn_radiation_wavelength 0.71073
_diffrn_reflns_av_R_equivalents 0.0409
_diffrn_reflns_av_unetI/netI 0.0327
_diffrn_reflns_limit_h_max 25
_diffrn_reflns_limit_h_min -28
_diffrn_reflns_limit_k_max 28
_diffrn_reflns_limit_k_min -26
_diffrn_reflns_limit_l_max 11
_diffrn_reflns_limit_l_min -11
_diffrn_reflns_number 29909
_diffrn_reflns_theta_full 28.39
_diffrn_reflns_theta_max 28.39
_diffrn_reflns_theta_min 1.93
_diffrn_standards_number 0
_exptl_absorpt_coefficient_mu 2.230
_exptl_absorpt_correction_T_max 0.6055
_exptl_absorpt_correction_T_min 0.5090
_exptl_absorpt_correction_type multi-scan
_exptl_absorpt_process_details sadabs
_exptl_crystal_colour red
_exptl_crystal_density_diffrn 1.638
_exptl_crystal_density_method 'not measured'
_exptl_crystal_description block
_exptl_crystal_F_000 1626
_exptl_crystal_size_max 0.35
_exptl_crystal_size_mid 0.25
_exptl_crystal_size_min 0.25
_refine_diff_density_max 2.250
_refine_diff_density_min -2.250
_refine_diff_density_rms 0.119
_refine_ls_extinction_method none
_refine_ls_goodness_of_fit_ref 1.086
_refine_ls_hydrogen_treatment constr
_refine_ls_matrix_type full
_refine_ls_number_parameters 360
_refine_ls_number_reflns 5533
_refine_ls_number_restraints 136
_refine_ls_restrained_S_all 1.076
_refine_ls_R_factor_all 0.0654
_refine_ls_R_factor_gt 0.0518
_refine_ls_shift/su_max 0.001
_refine_ls_shift/su_mean 0.000
_refine_ls_structure_factor_coef Fsqd
_refine_ls_weighting_details 'calc w=1/[\s^2^(Fo^2^)+(0.0769P)^2^+4.7435P] where P=(Fo^2^+2Fc^2^)/3'
_refine_ls_weighting_scheme calc
_refine_ls_wR_factor_gt 0.1374
_refine_ls_wR_factor_ref 0.1460
_reflns_number_gt 4456
_reflns_number_total 5533
_reflns_threshold_expression >2sigma(I)
_cod_data_source_file c3dt52888j.txt
_cod_data_source_block 1
_cod_original_cell_volume 3292.1(9)
_cod_database_code 7028413

loop_
_symmetry_equiv_pos_as_xyz
'x, y, z'
'-y, x-y, z'
'-x+y, -x, z'
'-x, -y, -z'
'y, -x+y, -z'
'x-y, x, -z'

loop_
_atom_site_label
_atom_site_type_symbol
_atom_site_fract_x
_atom_site_fract_y
_atom_site_fract_z
_atom_site_U_iso_or_equiv
_atom_site_adp_type
_atom_site_occupancy
_atom_site_symmetry_multiplicity
_atom_site_calc_flag
_atom_site_refinement_flags
_atom_site_disorder_assembly
_atom_site_disorder_group
Zn3 Zn 1.0000 1.0000 0.23483(14) 0.0237(3) Uani 0.50 3 d SP . .
Zn4 Zn 0.90462(4) 0.92460(4) 0.06636(8) 0.02041(19) Uani 0.50 1 d P . .
O3 O 0.9122(2) 0.8496(2) 0.1834(6) 0.0358(12) Uani 0.537(5) 1 d PU A 1
O4 O 1.0333(3) 0.8925(3) 0.1970(6) 0.0402(13) Uani 0.537(5) 1 d PU A 1
O3A O 0.9662(3) 0.8392(3) 0.1057(6) 0.0358(14) Uani 0.463(5) 1 d PU . 2
O4A O 0.9769(3) 0.9054(3) 0.3193(6) 0.0376(14) Uani 0.463(5) 1 d PU A 2
O7 O 1.0000 1.0000 0.0000 0.0204(10) Uani 1 6 d S . .
O9 O 0.6667 0.3333 0.3469(4) 0.0200(7) Uani 1 3 d S . .
N1 N 0.8160(2) 0.63660(17) 0.1604(4) 0.0501(10) Uani 1 1 d . B .
N2 N 0.8665(2) 0.69685(16) 0.1722(4) 0.0458(9) Uani 1 1 d . . .
N3 N 0.96934(15) 0.48019(18) 0.5287(3) 0.0354(7) Uani 1 1 d . . .
C1 C 0.70887(18) 0.48763(16) 0.1082(4) 0.0258(6) Uani 1 1 d D . .
C2 C 0.72473(18) 0.54636(17) -0.0105(4) 0.0261(6) Uani 1 1 d . B .
C3 C 0.6852(2) 0.5265(2) -0.1484(4) 0.0354(8) Uani 1 1 d . . .
H3 H 0.6487 0.4782 -0.1638 0.042 Uiso 1 1 calc R B .
C4 C 0.6995(3) 0.5780(3) -0.2641(5) 0.0517(11) Uani 1 1 d . B .
H4 H 0.6732 0.5642 -0.3576 0.062 Uiso 1 1 calc R . .
C5 C 0.7527(3) 0.6499(3) -0.2407(5) 0.0638(15) Uani 1 1 d . . .
H5 H 0.7618 0.6846 -0.3180 0.077 Uiso 1 1 calc R B .
C6 C 0.7923(3) 0.6705(2) -0.1031(5) 0.0551(12) Uani 1 1 d . B .
H6 H 0.8280 0.7190 -0.0875 0.066 Uiso 1 1 calc R . .
C7 C 0.7789(2) 0.61896(18) 0.0122(4) 0.0340(8) Uani 1 1 d . . .
C8 C 0.9045(2) 0.71419(18) 0.3194(4) 0.0323(7) Uani 1 1 d . . .
C9 C 0.8955(3) 0.6609(2) 0.4270(5) 0.0531(12) Uani 1 1 d . . .
H9 H 0.8630 0.6119 0.4056 0.064 Uiso 1 1 calc R . .
C10 C 0.9345(3) 0.6805(3) 0.5655(5) 0.0633(14) Uani 1 1 d . . .
H10 H 0.9287 0.6446 0.6367 0.076 Uiso 1 1 calc R . .
C11 C 0.9821(3) 0.7532(2) 0.5991(5) 0.0524(11) Uani 1 1 d . . .
H11 H 1.0079 0.7664 0.6933 0.063 Uiso 1 1 calc R . .
C12 C 0.9912(2) 0.8061(2) 0.4927(4) 0.0387(8) Uani 1 1 d . . .
H12 H 1.0232 0.8550 0.5157 0.046 Uiso 1 1 calc R . .
C13 C 0.95330(18) 0.78752(17) 0.3513(4) 0.0264(6) Uani 1 1 d . A .
C14 C 0.96631(18) 0.84774(17) 0.2410(4) 0.0272(7) Uani 1 1 d . . .
C15 C 0.82092(16) 0.44578(17) 0.5921(4) 0.0240(6) Uani 1 1 d D . .
C16 C 0.88302(16) 0.49150(17) 0.7000(3) 0.0250(6) Uani 1 1 d . B .
C17 C 0.86787(19) 0.5154(2) 0.8392(4) 0.0344(8) Uani 1 1 d . . .
H17 H 0.8197 0.5012 0.8643 0.041 Uiso 1 1 calc R B .
C18 C 0.9231(2) 0.5599(3) 0.9406(5) 0.0522(11) Uani 1 1 d . B .
H18 H 0.9122 0.5762 1.0328 0.063 Uiso 1 1 calc R . .
C19 C 0.9942(2) 0.5803(3) 0.9057(5) 0.0676(16) Uani 1 1 d . . .
H19 H 1.0314 0.6102 0.9746 0.081 Uiso 1 1 calc R B .
C20 C 1.0110(2) 0.5564(3) 0.7680(5) 0.0560(13) Uani 1 1 d . B .
H20 H 1.0593 0.5702 0.7453 0.067 Uiso 1 1 calc R . .
C21 C 0.95536(17) 0.5115(2) 0.6640(4) 0.0326(8) Uani 1 1 d . . .
Zn1 Zn 0.59554(2) 0.35928(2) 0.27491(4) 0.01971(12) Uani 0.930(2) 1 d P B 1
Zn2 Zn 0.6667 0.3333 0.57537(7) 0.01906(15) Uani 0.930(2) 3 d SP . 1
O1 O 0.76119(14) 0.48181(14) 0.1576(3) 0.0330(6) Uani 0.930(2) 1 d PDU . 1
O2 O 0.64193(14) 0.44673(14) 0.1456(3) 0.0360(6) Uani 0.930(2) 1 d PDU B 1
O5 O 0.83159(14) 0.45413(15) 0.4470(3) 0.0350(6) Uani 0.930(2) 1 d PDU . 1
O6 O 0.76139(13) 0.40349(14) 0.6588(3) 0.0341(6) Uani 0.930(2) 1 d PDU B 1
Zn1B Zn 0.7339(3) 0.3003(3) 0.3918(5) 0.01971(12) Uani 0.07 1 d P . 2
Zn2B Zn 0.6667 0.3333 0.0921(9) 0.01906(15) Uani 0.07 3 d SP . 2
O1B O 0.717(2) 0.5068(19) 0.2479(17) 0.042(6) Uani 0.070(2) 1 d PDU B 2
O2B O 0.695(2) 0.4323(13) 0.021(4) 0.039(6) Uani 0.070(2) 1 d PDU B 2
O5B O 0.809(2) 0.3859(12) 0.532(4) 0.043(7) Uani 0.070(2) 1 d PDU B 2
O6B O 0.7832(16) 0.4711(18) 0.535(4) 0.039(5) Uani 0.070(2) 1 d PDU B 2

loop_
_atom_site_aniso_label
_atom_site_aniso_U_11
_atom_site_aniso_U_22
_atom_site_aniso_U_33
_atom_site_aniso_U_23
_atom_site_aniso_U_13
_atom_site_aniso_U_12
Zn3 0.0206(4) 0.0206(4) 0.0299(6) 0.000 0.000 0.01029(19)
Zn4 0.0174(3) 0.0174(3) 0.0257(3) -0.0003(2) 0.0006(2) 0.0082(3)
O3 0.029(2) 0.028(2) 0.051(3) 0.011(2) -0.001(2) 0.0141(19)
O4 0.029(2) 0.030(2) 0.061(3) 0.018(2) 0.006(2) 0.014(2)
O3A 0.058(4) 0.021(2) 0.028(2) 0.0042(19) 0.000(2) 0.020(2)
O4A 0.057(4) 0.022(3) 0.034(3) 0.003(2) 0.008(2) 0.020(2)
O7 0.0164(14) 0.0164(14) 0.028(2) 0.000 0.000 0.0082(7)
O9 0.0167(10) 0.0167(10) 0.0265(17) 0.000 0.000 0.0084(5)
N1 0.064(2) 0.0189(15) 0.0458(18) 0.0027(13) -0.0228(17) 0.0042(15)
N2 0.054(2) 0.0200(14) 0.0433(17) 0.0030(12) -0.0190(15) 0.0034(14)
N3 0.0181(13) 0.0466(18) 0.0368(15) -0.0054(13) 0.0002(11) 0.0127(13)
C1 0.0276(16) 0.0162(14) 0.0320(15) -0.0001(11) -0.0017(12) 0.0097(12)
C2 0.0278(16) 0.0206(15) 0.0307(14) 0.0009(12) -0.0030(12) 0.0126(13)
C3 0.0369(19) 0.0317(18) 0.0358(16) -0.0036(14) -0.0080(14) 0.0159(16)
C4 0.063(3) 0.050(3) 0.0369(19) 0.0020(17) -0.0192(19) 0.025(2)
C5 0.087(4) 0.043(2) 0.045(2) 0.0158(19) -0.018(2) 0.021(3)
C6 0.070(3) 0.0235(19) 0.049(2) 0.0110(16) -0.014(2) 0.0062(19)
C7 0.039(2) 0.0194(15) 0.0350(17) 0.0030(13) -0.0060(14) 0.0085(14)
C8 0.0359(18) 0.0188(15) 0.0332(16) 0.0026(12) -0.0051(14) 0.0069(14)
C9 0.067(3) 0.0209(18) 0.050(2) 0.0088(16) -0.015(2) 0.0053(18)
C10 0.083(4) 0.042(2) 0.048(2) 0.0180(19) -0.016(2) 0.018(2)
C11 0.064(3) 0.045(2) 0.0358(19) 0.0018(17) -0.0173(19) 0.018(2)
C12 0.044(2) 0.0287(18) 0.0377(17) -0.0054(14) -0.0095(16) 0.0140(17)
C13 0.0276(16) 0.0183(14) 0.0312(15) 0.0006(12) -0.0011(12) 0.0098(13)
C14 0.0231(15) 0.0166(14) 0.0410(17) 0.0018(12) 0.0004(13) 0.0092(12)
C15 0.0161(14) 0.0214(14) 0.0322(14) -0.0003(12) -0.0017(11) 0.0078(12)
C16 0.0140(13) 0.0253(15) 0.0290(14) 0.0011(12) 0.0000(11) 0.0048(12)
C17 0.0226(16) 0.039(2) 0.0332(16) -0.0054(14) 0.0030(13) 0.0095(15)
C18 0.039(2) 0.064(3) 0.0374(19) -0.0197(19) 0.0001(17) 0.014(2)
C19 0.031(2) 0.099(4) 0.043(2) -0.031(2) -0.0119(17) 0.010(2)
C20 0.0180(17) 0.087(4) 0.045(2) -0.019(2) -0.0054(15) 0.012(2)
C21 0.0169(15) 0.044(2) 0.0283(15) -0.0045(14) -0.0006(12) 0.0088(14)
Zn1 0.01756(19) 0.0185(2) 0.02456(19) 0.00119(13) 0.00058(13) 0.01010(15)
Zn2 0.0157(2) 0.0157(2) 0.0258(3) 0.000 0.000 0.00783(10)
O1 0.0261(13) 0.0274(13) 0.0435(14) 0.0132(11) 0.0014(11) 0.0120(11)
O2 0.0246(13) 0.0297(14) 0.0520(15) 0.0175(12) 0.0089(11) 0.0122(11)
O5 0.0231(12) 0.0411(15) 0.0262(11) -0.0039(10) -0.0031(9) 0.0050(11)
O6 0.0174(12) 0.0365(14) 0.0323(13) 0.0006(10) -0.0018(9) 0.0014(10)
Zn1B 0.01756(19) 0.0185(2) 0.02456(19) 0.00119(13) 0.00058(13) 0.01010(15)
Zn2B 0.0157(2) 0.0157(2) 0.0258(3) 0.000 0.000 0.00783(10)
O1B 0.033(8) 0.033(8) 0.041(8) 0.013(8) -0.010(8) 0.002(8)
O2B 0.037(10) 0.021(9) 0.055(11) 0.000(9) 0.004(10) 0.011(8)
O5B 0.036(10) 0.038(10) 0.044(10) 0.007(9) -0.006(9) 0.010(9)
O6B 0.028(8) 0.034(8) 0.046(9) 0.014(8) -0.011(8) 0.009(7)

loop_
_atom_type_symbol
_atom_type_description
_atom_type_scat_dispersion_real
_atom_type_scat_dispersion_imag
_atom_type_scat_source
C C 0.0033 0.0016 'International Tables Vol C Tables 4.2.6.8 and 6.1.1.4'
H H 0.0000 0.0000 'International Tables Vol C Tables 4.2.6.8 and 6.1.1.4'
N N 0.0061 0.0033 'International Tables Vol C Tables 4.2.6.8 and 6.1.1.4'
O O 0.0106 0.0060 'International Tables Vol C Tables 4.2.6.8 and 6.1.1.4'
Zn Zn 0.2839 1.4301 'International Tables Vol C Tables 4.2.6.8 and 6.1.1.4'

loop_
_geom_angle_atom_site_label_1
_geom_angle_atom_site_label_2
_geom_angle_atom_site_label_3
_geom_angle
_geom_angle_site_symmetry_1
_geom_angle_site_symmetry_3
O4A Zn3 O4A 107.12(18) 2_765 .
O4A Zn3 O4A 107.12(18) 2_765 3_675
O4A Zn3 O4A 107.12(18) . 3_675
O4A Zn3 O7 111.73(16) 2_765 .
O4A Zn3 O7 111.73(16) . .
O4A Zn3 O7 111.73(16) 3_675 .
O4A Zn3 Zn4 163.72(17) 2_765 .
O4A Zn3 Zn4 80.68(18) . .
O4A Zn3 Zn4 83.36(17) 3_675 .
O7 Zn3 Zn4 52.09(3) . .
O4A Zn3 Zn4 80.68(18) 2_765 2_765
O4A Zn3 Zn4 83.36(17) . 2_765
O4A Zn3 Zn4 163.72(17) 3_675 2_765
O7 Zn3 Zn4 52.09(3) . 2_765
Zn4 Zn3 Zn4 86.21(4) . 2_765
O4A Zn3 Zn4 83.36(16) 2_765 3_675
O4A Zn3 Zn4 163.72(17) . 3_675
O4A Zn3 Zn4 80.68(18) 3_675 3_675
O7 Zn3 Zn4 52.09(3) . 3_675
Zn4 Zn3 Zn4 86.21(4) . 3_675
Zn4 Zn3 Zn4 86.21(4) 2_765 3_675
O4A Zn3 Zn4 123.67(18) 2_765 6_655
O4A Zn3 Zn4 76.06(16) . 6_655
O4A Zn3 Zn4 126.06(16) 3_675 6_655
O7 Zn3 Zn4 35.693(19) . 6_655
Zn4 Zn3 Zn4 43.19(2) . 6_655
Zn4 Zn3 Zn4 43.19(2) 2_765 6_655
Zn4 Zn3 Zn4 87.79(4) 3_675 6_655
O4A Zn3 Zn4 126.06(16) 2_765 5_565
O4A Zn3 Zn4 123.67(18) . 5_565
O4A Zn3 Zn4 76.06(16) 3_675 5_565
O7 Zn3 Zn4 35.693(19) . 5_565
Zn4 Zn3 Zn4 43.19(2) . 5_565
Zn4 Zn3 Zn4 87.79(4) 2_765 5_565
Zn4 Zn3 Zn4 43.19(2) 3_675 5_565
Zn4 Zn3 Zn4 60.70(3) 6_655 5_565
O4A Zn3 Zn4 76.06(16) 2_765 4_775
O4A Zn3 Zn4 126.06(16) . 4_775
O4A Zn3 Zn4 123.67(18) 3_675 4_775
O7 Zn3 Zn4 35.693(19) . 4_775
Zn4 Zn3 Zn4 87.79(4) . 4_775
Zn4 Zn3 Zn4 43.19(2) 2_765 4_775
Zn4 Zn3 Zn4 43.19(2) 3_675 4_775
Zn4 Zn3 Zn4 60.70(3) 6_655 4_775
Zn4 Zn3 Zn4 60.70(3) 5_565 4_775
O7 Zn4 O3A 113.70(15) . 5_565
O7 Zn4 O3 110.22(14) . .
O3A Zn4 O3 104.8(2) 5_565 .
O7 Zn4 O4 109.84(15) . 3_675
O3A Zn4 O4 108.3(2) 5_565 3_675
O3 Zn4 O4 109.9(2) . 3_675
O7 Zn4 Zn4 55.890(9) . 6_655
O3A Zn4 Zn4 83.27(17) 5_565 6_655
O3 Zn4 Zn4 74.87(15) . 6_655
O4 Zn4 Zn4 165.15(15) 3_675 6_655
O7 Zn4 Zn4 55.890(9) . 5_565
O3A Zn4 Zn4 83.19(18) 5_565 5_565
O3 Zn4 Zn4 166.10(14) . 5_565
O4 Zn4 Zn4 77.48(16) 3_675 5_565
Zn4 Zn4 Zn4 95.16(4) 6_655 5_565
O7 Zn4 Zn3 54.96(3) . .
O3A Zn4 Zn3 168.66(16) 5_565 .
O3 Zn4 Zn3 81.19(15) . .
O4 Zn4 Zn3 77.98(16) 3_675 .
Zn4 Zn4 Zn3 89.14(3) 6_655 .
Zn4 Zn4 Zn3 89.14(3) 5_565 .
O7 Zn4 Zn3 37.257(19) . 4_775
O3A Zn4 Zn3 76.45(15) 5_565 4_775
O3 Zn4 Zn3 122.35(15) . 4_775
O4 Zn4 Zn3 124.63(15) 3_675 4_775
Zn4 Zn4 Zn3 47.68(2) 6_655 4_775
Zn4 Zn4 Zn3 47.68(2) 5_565 4_775
Zn3 Zn4 Zn3 92.21(5) . 4_775
C14 O3 Zn4 132.0(3) . .
C14 O4 Zn4 131.9(3) . 2_765
C14 O3A Zn4 130.6(4) . 6_655
C14 O4A Zn3 127.5(4) . .
Zn4 O7 Zn4 68.220(19) 6_655 2_765
Zn4 O7 Zn4 111.780(19) 6_655 4_775
Zn4 O7 Zn4 68.220(19) 2_765 4_775
Zn4 O7 Zn4 68.220(19) 6_655 .
Zn4 O7 Zn4 111.780(19) 2_765 .
Zn4 O7 Zn4 180.0 4_775 .
Zn4 O7 Zn4 180.0 6_655 3_675
Zn4 O7 Zn4 111.780(19) 2_765 3_675
Zn4 O7 Zn4 68.220(19) 4_775 3_675
Zn4 O7 Zn4 111.780(19) . 3_675
Zn4 O7 Zn4 111.780(19) 6_655 5_565
Zn4 O7 Zn4 180.0 2_765 5_565
Zn4 O7 Zn4 111.780(19) 4_775 5_565
Zn4 O7 Zn4 68.220(19) . 5_565
Zn4 O7 Zn4 68.220(19) 3_675 5_565
Zn4 O7 Zn3 107.05(2) 6_655 .
Zn4 O7 Zn3 72.95(2) 2_765 .
Zn4 O7 Zn3 107.05(2) 4_775 .
Zn4 O7 Zn3 72.95(2) . .
Zn4 O7 Zn3 72.95(2) 3_675 .
Zn4 O7 Zn3 107.05(2) 5_565 .
Zn4 O7 Zn3 72.95(2) 6_655 4_775
Zn4 O7 Zn3 107.05(2) 2_765 4_775
Zn4 O7 Zn3 72.95(2) 4_775 4_775
Zn4 O7 Zn3 107.05(2) . 4_775
Zn4 O7 Zn3 107.05(2) 3_675 4_775
Zn4 O7 Zn3 72.95(2) 5_565 4_775
Zn3 O7 Zn3 180.0 . 4_775
Zn1B O9 Zn1B 116.10(11) . 3_665
Zn1B O9 Zn1B 116.10(11) . 2_655
Zn1B O9 Zn1B 116.10(11) 3_665 2_655
Zn1B O9 Zn1 62.94(15) . 2_655
Zn1B O9 Zn1 69.75(14) 3_665 2_655
Zn1B O9 Zn1 172.2(2) 2_655 2_655
Zn1B O9 Zn1 69.75(14) . 3_665
Zn1B O9 Zn1 172.2(2) 3_665 3_665
Zn1B O9 Zn1 62.94(15) 2_655 3_665
Zn1 O9 Zn1 110.49(9) 2_655 3_665
Zn1B O9 Zn1 172.2(2) . .
Zn1B O9 Zn1 62.94(15) 3_665 .
Zn1B O9 Zn1 69.75(14) 2_655 .
Zn1 O9 Zn1 110.49(9) 2_655 .
Zn1 O9 Zn1 110.49(9) 3_665 .
Zn1B O9 Zn2 78.46(17) . .
Zn1B O9 Zn2 78.46(17) 3_665 .
Zn1B O9 Zn2 78.46(17) 2_655 .
Zn1 O9 Zn2 108.43(9) 2_655 .
Zn1 O9 Zn2 108.43(9) 3_665 .
Zn1 O9 Zn2 108.43(9) . .
Zn1B O9 Zn2B 101.54(17) . .
Zn1B O9 Zn2B 101.54(17) 3_665 .
Zn1B O9 Zn2B 101.54(17) 2_655 .
Zn1 O9 Zn2B 71.57(9) 2_655 .
Zn1 O9 Zn2B 71.57(9) 3_665 .
Zn1 O9 Zn2B 71.57(9) . .
Zn2 O9 Zn2B 179.93(1) . .
N2 N1 C7 115.8(3) . .
N1 N2 C8 115.9(3) . .
N3 N3 C21 113.1(4) 4_766 .
O1B C1 O1 74.0(19) . .
O1B C1 O2 84.6(17) . .
O1 C1 O2 126.0(3) . .
O1B C1 O2B 141(2) . .
O1 C1 O2B 85.2(18) . .
O2 C1 O2B 81.7(17) . .
O1B C1 C2 115.9(17) . .
O1 C1 C2 117.8(3) . .
O2 C1 C2 116.2(3) . .
O2B C1 C2 102.6(17) . .
C3 C2 C7 119.5(3) . .
C3 C2 C1 118.0(3) . .
C7 C2 C1 122.5(3) . .
C2 C3 C4 120.3(4) . .
C2 C3 H3 119.8 . .
C4 C3 H3 119.8 . .
C5 C4 C3 120.1(4) . .
C5 C4 H4 120.0 . .
C3 C4 H4 120.0 . .
C6 C5 C4 120.1(4) . .
C6 C5 H5 119.9 . .
C4 C5 H5 119.9 . .
C5 C6 C7 120.1(4) . .
C5 C6 H6 120.0 . .
C7 C6 H6 120.0 . .
C6 C7 C2 119.9(3) . .
C6 C7 N1 123.3(3) . .
C2 C7 N1 116.7(3) . .
C9 C8 C13 119.9(3) . .
C9 C8 N2 122.5(3) . .
C13 C8 N2 117.6(3) . .
C10 C9 C8 120.1(4) . .
C10 C9 H9 119.9 . .
C8 C9 H9 119.9 . .
C9 C10 C11 120.3(4) . .
C9 C10 H10 119.9 . .
C11 C10 H10 119.9 . .
C12 C11 C10 119.7(4) . .
C12 C11 H11 120.1 . .
C10 C11 H11 120.1 . .
C11 C12 C13 120.9(3) . .
C11 C12 H12 119.5 . .
C13 C12 H12 119.5 . .
C12 C13 C8 119.0(3) . .
C12 C13 C14 118.0(3) . .
C8 C13 C14 123.0(3) . .
O3A C14 O3 71.9(4) . .
O3A C14 O4 75.3(4) . .
O3 C14 O4 122.5(4) . .
O3A C14 O4A 129.4(4) . .
O3 C14 O4A 84.5(4) . .
O4 C14 O4A 81.5(4) . .
O3A C14 C13 120.3(4) . .
O3 C14 C13 119.2(3) . .
O4 C14 C13 118.1(3) . .
O4A C14 C13 110.3(4) . .
O5 C15 O6B 70.7(18) . .
O5 C15 O6 126.3(3) . .
O6B C15 O6 81.6(17) . .
O5 C15 O5B 71.0(17) . .
O6B C15 O5B 115(3) . .
O6 C15 O5B 80.9(18) . .
O5 C15 C16 118.5(3) . .
O6B C15 C16 119.9(17) . .
O6 C15 C16 115.2(3) . .
O5B C15 C16 124.5(17) . .
C17 C16 C21 119.5(3) . .
C17 C16 C15 118.2(3) . .
C21 C16 C15 122.3(3) . .
C18 C17 C16 120.9(3) . .
C18 C17 H17 119.6 . .
C16 C17 H17 119.6 . .
C19 C18 C17 120.0(4) . .
C19 C18 H18 120.0 . .
C17 C18 H18 120.0 . .
C18 C19 C20 120.5(4) . .
C18 C19 H19 119.8 . .
C20 C19 H19 119.8 . .
C19 C20 C21 119.9(4) . .
C19 C20 H20 120.0 . .
C21 C20 H20 120.0 . .
C20 C21 C16 119.2(3) . .
C20 C21 N3 121.7(3) . .
C16 C21 N3 118.8(3) . .
O1 Zn1 O9 110.58(9) 2_655 .
O1 Zn1 O2 109.96(12) 2_655 .
O9 Zn1 O2 110.74(9) . .
O1 Zn1 O5 104.84(12) 2_655 2_655
O9 Zn1 O5 112.85(12) . 2_655
O2 Zn1 O5 107.67(12) . 2_655
O1 Zn1 Zn2 122.29(8) 2_655 .
O9 Zn1 Zn2 35.83(9) . .
O2 Zn1 Zn2 124.58(8) . .
O5 Zn1 Zn2 77.02(8) 2_655 .
O6 Zn2 O6 107.34(8) 3_665 .
O6 Zn2 O6 107.34(8) 3_665 2_655
O6 Zn2 O6 107.34(8) . 2_655
O6 Zn2 O9 111.53(8) 3_665 .
O6 Zn2 O9 111.53(8) . .
O6 Zn2 O9 111.53(8) 2_655 .
O6 Zn2 Zn1 75.79(8) 3_665 2_655
O6 Zn2 Zn1 125.00(8) . 2_655
O6 Zn2 Zn1 124.44(8) 2_655 2_655
O9 Zn2 Zn1 35.752(11) . 2_655
O6 Zn2 Zn1 124.44(8) 3_665 3_665
O6 Zn2 Zn1 75.79(8) . 3_665
O6 Zn2 Zn1 125.00(8) 2_655 3_665
O9 Zn2 Zn1 35.737(11) . 3_665
Zn1 Zn2 Zn1 60.771(18) 2_655 3_665
O6 Zn2 Zn1 125.00(8) 3_665 .
O6 Zn2 Zn1 124.44(8) . .
O6 Zn2 Zn1 75.79(8) 2_655 .
O9 Zn2 Zn1 35.722(11) . .
Zn1 Zn2 Zn1 60.771(18) 2_655 .
Zn1 Zn2 Zn1 60.771(18) 3_665 .
C1 O1 Zn1 131.1(2) . 3_665
C1 O2 Zn1 130.3(2) . .
C15 O5 Zn1 129.3(2) . 3_665
C15 O6 Zn2 131.6(2) . .
O1B Zn1B O9 127.0(6) 3_665 .
O1B Zn1B O6B 108.2(13) 3_665 3_665
O9 Zn1B O6B 109.2(8) . 3_665
O1B Zn1B O5B 105.3(15) 3_665 .
O9 Zn1B O5B 100.3(9) . .
O6B Zn1B O5B 104.2(15) 3_665 .
O2B Zn2B O2B 110.9(7) 3_665 2_655
O2B Zn2B O2B 110.9(7) 3_665 .
O2B Zn2B O2B 110.9(7) 2_655 .
O2B Zn2B O9 108.0(8) 3_665 .
O2B Zn2B O9 108.0(8) 2_655 .
O2B Zn2B O9 108.0(8) . .
C1 O1B Zn1B 115(2) . 2_655
C1 O2B Zn2B 127(2) . .
C15 O5B Zn1B 142(3) . .
C15 O6B Zn1B 135(3) . 2_655

loop_
_geom_bond_atom_site_label_1
_geom_bond_atom_site_label_2
_geom_bond_distance
_geom_bond_site_symmetry_2
Zn3 O4A 1.943(5) 2_765
Zn3 O4A 1.943(5) .
Zn3 O4A 1.943(5) 3_675
Zn3 O7 1.9985(13) .
Zn3 Zn4 3.1561(13) 6_655
Zn3 Zn4 3.1561(13) 5_565
Zn3 Zn4 3.1561(13) 4_775
Zn4 O7 1.9260(7) .
Zn4 O3A 1.933(5) 5_565
Zn4 O3 1.945(4) .
Zn4 O4 1.950(5) 3_675
Zn4 Zn3 3.1561(13) 4_775
O3 C14 1.263(5) .
O4 C14 1.303(6) .
O4 Zn4 1.950(5) 2_765
O3A C14 1.166(6) .
O3A Zn4 1.933(5) 6_655
O4A C14 1.307(6) .
O7 Zn4 1.9260(7) 6_655
O7 Zn4 1.9260(7) 2_765
O7 Zn4 1.9260(7) 4_775
O7 Zn4 1.9260(7) 3_675
O7 Zn4 1.9260(7) 5_565
O7 Zn3 1.9985(13) 4_775
O9 Zn1B 1.909(5) .
O9 Zn1B 1.909(5) 3_665
O9 Zn1B 1.909(5) 2_655
O9 Zn1 1.9393(11) 2_655
O9 Zn1 1.9393(11) 3_665
O9 Zn1 1.9393(11) .
O9 Zn2 1.944(3) .
O9 Zn2B 2.168(9) .
N1 N2 1.189(4) .
N1 C7 1.432(5) .
N2 C8 1.433(4) .
N3 N3 1.239(6) 4_766
N3 C21 1.431(4) .
C1 O1B 1.240(11) .
C1 O1 1.245(4) .
C1 O2 1.276(4) .
C1 O2B 1.288(11) .
C1 C2 1.503(4) .
C2 C3 1.379(5) .
C2 C7 1.395(5) .
C3 C4 1.385(5) .
C3 H3 0.9300 .
C4 C5 1.381(7) .
C4 H4 0.9300 .
C5 C6 1.377(6) .
C5 H5 0.9300 .
C6 C7 1.386(5) .
C6 H6 0.9300 .
C8 C9 1.389(5) .
C8 C13 1.393(4) .
C9 C10 1.378(6) .
C9 H9 0.9300 .
C10 C11 1.383(6) .
C10 H10 0.9300 .
C11 C12 1.375(5) .
C11 H11 0.9300 .
C12 C13 1.389(5) .
C12 H12 0.9300 .
C13 C14 1.492(4) .
C15 O5 1.252(4) .
C15 O6B 1.257(10) .
C15 O6 1.257(4) .
C15 O5B 1.267(11) .
C15 C16 1.494(4) .
C16 C17 1.387(4) .
C16 C21 1.401(4) .
C17 C18 1.376(5) .
C17 H17 0.9300 .
C18 C19 1.373(6) .
C18 H18 0.9300 .
C19 C20 1.391(6) .
C19 H19 0.9300 .
C20 C21 1.396(5) .
C20 H20 0.9300 .
Zn1 O1 1.939(2) 2_655
Zn1 O2 1.943(2) .
Zn1 O5 1.949(2) 2_655
Zn1 Zn2 3.1502(7) .
Zn2 O6 1.934(2) 3_665
Zn2 O6 1.934(2) .
Zn2 O6 1.934(2) 2_655
Zn2 Zn1 3.1502(7) 2_655
Zn2 Zn1 3.1502(7) 3_665
O1 Zn1 1.939(2) 3_665
O5 Zn1 1.949(2) 3_665
Zn1B O1B 1.86(3) 3_665
Zn1B O6B 1.96(3) 3_665
Zn1B O5B 2.08(3) .
Zn2B O2B 1.96(3) 3_665
Zn2B O2B 1.96(3) 2_655
Zn2B O2B 1.96(3) .
O1B Zn1B 1.86(3) 2_655
O6B Zn1B 1.96(3) 2_655
